data_7237071
loop_
_publ_author_name
'Rok, M.'
'Szklarz, P.'
'Bator, G.'

_publ_section_title
;
 Structures and phase transitions in molecular complexes containing
 tetrafluoroboric acid and tetramethylpyrazine
;
_journal_issue 38
_journal_name_full CrystEngComm
_journal_page_first 5772
_journal_paper_doi 10.1039/C8CE01231H
_journal_volume 20
_journal_year 2018
_chemical_formula_sum 'C8 H14 B2 F8 N2'
_chemical_formula_weight 311.83
_space_group_crystal_system orthorhombic
_space_group_IT_number 61
_space_group_name_Hall '-P 2ac 2ab'
_space_group_name_H-M_alt 'P b c a'
_atom_sites_solution_hydrogens geom
_audit_creation_method SHELXL-2018/3
_audit_update_record
;
2018-07-17 deposited with the CCDC.
2018-08-27 downloaded from the CCDC.
;
_cell_angle_alpha 90
_cell_angle_beta 90
_cell_angle_gamma 90
_cell_formula_units_Z 4
_cell_length_a 10.870(4)
_cell_length_b 9.528(3)
_cell_length_c 12.575(5)
_cell_measurement_reflns_used 9642
_cell_measurement_temperature 150(2)
_cell_measurement_theta_max 36.7766
_cell_measurement_theta_min 3.2336
_cell_volume 1302.4(8)
_computing_structure_refinement 'SHELXL-2018/3 (Sheldrick, 2018)'
_diffrn_ambient_temperature 150(2)
_diffrn_detector_area_resol_mean 8.3359
_diffrn_measured_fraction_theta_full 1.000
_diffrn_measured_fraction_theta_max 0.974
_diffrn_measurement_device_type 'Xcalibur, Sapphire2, large Be window'
_diffrn_measurement_method \w
_diffrn_radiation_monochromator graphite
_diffrn_radiation_source 'Enhance (Mo) X-ray Source'
_diffrn_radiation_type MoK\a
_diffrn_radiation_wavelength 0.71073
_diffrn_reflns_av_R_equivalents 0.0417
_diffrn_reflns_av_unetI/netI 0.0187
_diffrn_reflns_Laue_measured_fraction_full 1.000
_diffrn_reflns_Laue_measured_fraction_max 0.974
_diffrn_reflns_limit_h_max 18
_diffrn_reflns_limit_h_min -18
_diffrn_reflns_limit_k_max 15
_diffrn_reflns_limit_k_min -16
_diffrn_reflns_limit_l_max 21
_diffrn_reflns_limit_l_min -18
_diffrn_reflns_number 20344
_diffrn_reflns_point_group_measured_fraction_full 1.000
_diffrn_reflns_point_group_measured_fraction_max 0.974
_diffrn_reflns_theta_full 25.242
_diffrn_reflns_theta_max 36.863
_diffrn_reflns_theta_min 3.240
_exptl_absorpt_coefficient_mu 0.174
_exptl_absorpt_correction_type none
_exptl_crystal_colour colourless
_exptl_crystal_density_diffrn 1.590
_exptl_crystal_description block
_exptl_crystal_F_000 632
_exptl_crystal_size_max 0.470
_exptl_crystal_size_mid 0.320
_exptl_crystal_size_min 0.190
_refine_diff_density_max 0.517
_refine_diff_density_min -0.243
_refine_diff_density_rms 0.072
_refine_ls_extinction_method none
_refine_ls_goodness_of_fit_ref 1.047
_refine_ls_hydrogen_treatment mixed
_refine_ls_matrix_type full
_refine_ls_number_parameters 94
_refine_ls_number_reflns 3199
_refine_ls_number_restraints 0
_refine_ls_restrained_S_all 1.047
_refine_ls_R_factor_all 0.0686
_refine_ls_R_factor_gt 0.0558
_refine_ls_shift/su_max 0.000
_refine_ls_shift/su_mean 0.000
_refine_ls_structure_factor_coef Fsqd
_refine_ls_weighting_details 'w=1/[\s^2^(Fo^2^)+(0.0884P)^2^+0.3099P] where P=(Fo^2^+2Fc^2^)/3'
_refine_ls_weighting_scheme calc
_refine_ls_wR_factor_gt 0.1595
_refine_ls_wR_factor_ref 0.1745
_reflns_Friedel_coverage 0.000
_reflns_number_gt 2487
_reflns_number_total 3199
_reflns_threshold_expression 'I > 2\s(I)'
_cod_data_source_file c8ce01231h1.cif
_cod_data_source_block bf4_150
_cod_database_code 7237071
_shelx_shelxl_version_number 2018/3
_shelx_space_group_comment
;
The symmetry employed for this shelxl refinement is uniquely defined
by the following loop, which should always be used as a source of
symmetry information in preference to the above space-group names.
They are only intended as comments.
;
_shelx_estimated_absorpt_t_min 0.923
_shelx_estimated_absorpt_t_max 0.968

loop_
_space_group_symop_operation_xyz
'x, y, z'
'-x+1/2, -y, z+1/2'
'-x, y+1/2, -z+1/2'
'x+1/2, -y+1/2, -z'
'-x, -y, -z'
'x-1/2, y, -z-1/2'
'x, -y-1/2, z-1/2'
'-x-1/2, y-1/2, z'

loop_
_atom_site_label
_atom_site_type_symbol
_atom_site_fract_x
_atom_site_fract_y
_atom_site_fract_z
_atom_site_U_iso_or_equiv
_atom_site_adp_type
_atom_site_occupancy
_atom_site_site_symmetry_order
_atom_site_calc_flag
_atom_site_refinement_flags_posn
_atom_site_refinement_flags_adp
N N 0.05601(7) 0.50509(8) 0.40785(6) 0.02231(16) Uani 1 1 d . .
H1 H 0.093080 0.508460 0.345694 0.041(5) Uiso 1 1 calc R .
C1 C 0.02662(8) 0.62816(9) 0.45328(6) 0.02242(17) Uani 1 1 d . .
C2 C 0.03396(8) 0.37750(9) 0.44867(7) 0.02250(17) Uani 1 1 d . .
C11 C 0.05973(11) 0.76190(11) 0.39982(8) 0.0318(2) Uani 1 1 d . .
H111 H 0.103722 0.741550 0.333571 0.048 Uiso 1 1 calc R U
H112 H 0.112606 0.817523 0.446811 0.048 Uiso 1 1 calc R U
H113 H -0.015296 0.814878 0.383816 0.048 Uiso 1 1 calc R U
C21 C 0.07470(11) 0.25019(11) 0.39037(9) 0.0326(2) Uani 1 1 d . .
H211 H 0.121021 0.278109 0.326948 0.049 Uiso 1 1 calc R U
H212 H 0.002609 0.195204 0.369055 0.049 Uiso 1 1 calc R U
H213 H 0.127347 0.193249 0.436637 0.049 Uiso 1 1 calc R U
B B 0.24842(10) 0.53447(13) 0.15899(9) 0.0271(2) Uani 1 1 d . .
F1 F 0.24743(9) 0.47500(10) 0.05935(6) 0.0456(2) Uani 1 1 d . .
F2 F 0.13181(7) 0.51001(9) 0.20633(6) 0.0390(2) Uani 1 1 d . .
F3 F 0.33782(9) 0.47632(12) 0.22220(8) 0.0568(3) Uani 1 1 d . .
F4 F 0.26684(11) 0.67574(10) 0.15001(9) 0.0663(3) Uani 1 1 d . .

loop_
_atom_site_aniso_label
_atom_site_aniso_U_11
_atom_site_aniso_U_22
_atom_site_aniso_U_33
_atom_site_aniso_U_23
_atom_site_aniso_U_13
_atom_site_aniso_U_12
N 0.0204(3) 0.0283(3) 0.0182(3) 0.0010(2) -0.0003(2) 0.0000(2)
C1 0.0205(3) 0.0266(4) 0.0202(3) 0.0020(2) -0.0021(2) -0.0006(3)
C2 0.0207(3) 0.0266(3) 0.0203(3) 0.0000(3) -0.0025(2) 0.0011(3)
C11 0.0367(5) 0.0286(4) 0.0301(4) 0.0062(3) 0.0002(4) -0.0040(4)
C21 0.0374(5) 0.0302(4) 0.0303(4) -0.0048(3) 0.0016(4) 0.0044(4)
B 0.0243(4) 0.0311(4) 0.0261(4) 0.0005(3) 0.0051(3) -0.0026(3)
F1 0.0455(4) 0.0631(5) 0.0283(3) -0.0100(3) 0.0139(3) -0.0054(3)
F2 0.0280(3) 0.0614(5) 0.0275(3) -0.0027(3) 0.0111(2) -0.0039(3)
F3 0.0357(4) 0.0823(7) 0.0524(5) 0.0140(4) -0.0080(4) 0.0074(4)
F4 0.0807(8) 0.0325(4) 0.0858(7) 0.0025(4) 0.0084(5) -0.0154(4)

loop_
_atom_type_symbol
_atom_type_description
_atom_type_scat_dispersion_real
_atom_type_scat_dispersion_imag
_atom_type_scat_source
C C 0.0033 0.0016 'International Tables Vol C Tables 4.2.6.8 and 6.1.1.4'
H H 0.0000 0.0000 'International Tables Vol C Tables 4.2.6.8 and 6.1.1.4'
B B 0.0013 0.0007 'International Tables Vol C Tables 4.2.6.8 and 6.1.1.4'
N N 0.0061 0.0033 'International Tables Vol C Tables 4.2.6.8 and 6.1.1.4'
F F 0.0171 0.0103 'International Tables Vol C Tables 4.2.6.8 and 6.1.1.4'

loop_
_geom_angle_atom_site_label_1
_geom_angle_atom_site_label_2
_geom_angle_atom_site_label_3
_geom_angle
_geom_angle_site_symmetry_1
_geom_angle_site_symmetry_3
C2 N C1 125.89(9) . .
N C1 C2 116.95(8) . 5_566
N C1 C11 119.94(8) . .
C2 C1 C11 123.10(8) 5_566 .
N C2 C1 117.15(8) . 5_566
N C2 C21 119.88(9) . .
C1 C2 C21 122.96(8) 5_566 .
F4 B F3 110.01(11) . .
F4 B F1 109.39(10) . .
F3 B F1 111.53(11) . .
F4 B F2 109.11(10) . .
F3 B F2 108.85(9) . .
F1 B F2 107.90(9) . .

loop_
_geom_bond_atom_site_label_1
_geom_bond_atom_site_label_2
_geom_bond_distance
_geom_bond_site_symmetry_2
N C2 1.3412(12) .
N C1 1.3429(12) .
C1 C2 1.3988(14) 5_566
C1 C11 1.4850(13) .
C2 C21 1.4848(14) .
B F4 1.3655(15) .
B F3 1.3723(15) .
B F1 1.3752(15) .
B F2 1.4198(13) .
